data_7052653
loop_
_publ_author_name
'Knorr, Michael'
'Guyon, Fabrice'
'Kubicki, Marek M.'
'Rousselin, Yoann'
'Aly, Shawkat M.'
'Harvey, Pierre D.'

_publ_section_title
;
 Effect of t-BuS vs. n-BuS on the topology, Cu&#x22EF;Cu distances and
 luminescence properties of 2D Cu4I4/RS(CH2)4SR metal--organic
 frameworks
;
_journal_issue 6
_journal_name_full 'New Journal of Chemistry'
_journal_page_first 1184
_journal_paper_doi 10.1039/c0nj00923g
_journal_volume 35
_journal_year 2011
_chemical_formula_moiety 'C24 H52 Cu4 I4 S4'
_chemical_formula_sum 'C24 H52 Cu4 I4 S4'
_chemical_formula_weight 1230.66
_chemical_name_systematic
;
?
;
_space_group_IT_number 14
_symmetry_cell_setting monoclinic
_symmetry_space_group_name_Hall '-P 2ybc'
_symmetry_space_group_name_H-M 'P 1 21/c 1'
_atom_sites_solution_hydrogens geom
_atom_sites_solution_primary direct
_atom_sites_solution_secondary difmap
_audit_creation_method SHELXL-97
_cell_angle_alpha 90.00
_cell_angle_beta 98.9580(10)
_cell_angle_gamma 90.00
_cell_formula_units_Z 4
_cell_length_a 20.5139(4)
_cell_length_b 12.3909(3)
_cell_length_c 15.0847(3)
_cell_measurement_reflns_used 8671
_cell_measurement_temperature 115(2)
_cell_measurement_theta_max 27.485
_cell_measurement_theta_min 0.998
_cell_volume 3787.55(14)
_computing_cell_refinement 'HKL Scalepack (Otwinowski & Minor 1997)'
_computing_data_collection 'Collect (Bruker AXS BV, 1997-2004)'
_computing_data_reduction 'HKL Denzo and Scalepack (Otwinowski & Minor 1997)'
_computing_molecular_graphics 'ORTEP3 (Farrugia,1997)'
_computing_publication_material 'WinGX publication routines (Farrugia, 1999)'
_computing_structure_refinement 'SHELXL-97 (Sheldrick, 1997)'
_computing_structure_solution 'SIR92 (Altomare et al., 1993)'
_diffrn_ambient_temperature 115(2)
_diffrn_measured_fraction_theta_full 0.999
_diffrn_measured_fraction_theta_max 0.999
_diffrn_measurement_device_type 'Nonius Kappa Apex II'
_diffrn_measurement_method CCD
_diffrn_radiation_monochromator graphite
_diffrn_radiation_source 'fine-focus sealed tube'
_diffrn_radiation_type MoK\a
_diffrn_radiation_wavelength 0.71073
_diffrn_reflns_av_R_equivalents 0.0570
_diffrn_reflns_av_sigmaI/netI 0.0427
_diffrn_reflns_limit_h_max 26
_diffrn_reflns_limit_h_min -24
_diffrn_reflns_limit_k_max 15
_diffrn_reflns_limit_k_min -16
_diffrn_reflns_limit_l_max 19
_diffrn_reflns_limit_l_min -19
_diffrn_reflns_number 31926
_diffrn_reflns_theta_full 27.48
_diffrn_reflns_theta_max 27.48
_diffrn_reflns_theta_min 1.93
_exptl_absorpt_coefficient_mu 5.711
_exptl_absorpt_correction_T_max 0.6092
_exptl_absorpt_correction_T_min 0.3676
_exptl_absorpt_correction_type multi-scan
_exptl_absorpt_process_details 'R.H. Blessing, acta cryst. (1995), a51, 33-38'
_exptl_crystal_colour Colourless
_exptl_crystal_density_diffrn 2.158
_exptl_crystal_density_method 'not measured'
_exptl_crystal_description Prism
_exptl_crystal_F_000 2352
_exptl_crystal_size_max 0.15
_exptl_crystal_size_mid 0.12
_exptl_crystal_size_min 0.06
_refine_diff_density_max 0.880
_refine_diff_density_min -0.976
_refine_diff_density_rms 0.191
_refine_ls_extinction_method none
_refine_ls_goodness_of_fit_ref 1.162
_refine_ls_hydrogen_treatment noref
_refine_ls_matrix_type full
_refine_ls_number_constraints 0
_refine_ls_number_parameters 329
_refine_ls_number_reflns 8680
_refine_ls_number_restraints 0
_refine_ls_restrained_S_all 1.162
_refine_ls_R_factor_all 0.0479
_refine_ls_R_factor_gt 0.0396
_refine_ls_shift/su_max 0.001
_refine_ls_shift/su_mean 0.000
_refine_ls_structure_factor_coef Fsqd
_refine_ls_weighting_details 'calc w=1/[\s^2^(Fo^2^)+(0.0150P)^2^+30.1308P] where P=(Fo^2^+2Fc^2^)/3'
_refine_ls_weighting_scheme calc
_refine_ls_wR_factor_gt 0.0821
_refine_ls_wR_factor_ref 0.0859
_reflns_number_gt 7637
_reflns_number_total 8680
_reflns_threshold_expression >2sigma(I)
_cod_data_source_file c0nj00923g.txt
_cod_data_source_block 10mkcuis2bu115k
_cod_original_sg_symbol_H-M 'P 21/c'
_cod_database_code 7052653

loop_
_symmetry_equiv_pos_as_xyz
'x, y, z'
'-x, y+1/2, -z+1/2'
'-x, -y, -z'
'x, -y-1/2, z-1/2'

loop_
_atom_site_label
_atom_site_type_symbol
_atom_site_fract_x
_atom_site_fract_y
_atom_site_fract_z
_atom_site_U_iso_or_equiv
_atom_site_adp_type
_atom_site_occupancy
_atom_site_symmetry_multiplicity
_atom_site_calc_flag
_atom_site_refinement_flags
_atom_site_disorder_assembly
_atom_site_disorder_group
C1 C -0.0438(3) -1.3767(6) 0.2420(5) 0.0289(15) Uani 1 1 d . . .
H1A H -0.0732 -1.3493 0.2822 0.043 Uiso 1 1 calc R . .
H1B H -0.0224 -1.4431 0.2670 0.043 Uiso 1 1 calc R . .
H1C H -0.0695 -1.3920 0.1830 0.043 Uiso 1 1 calc R . .
C2 C 0.0086(3) -1.2925(5) 0.2322(4) 0.0196(12) Uani 1 1 d . . .
H2A H 0.0377 -1.3203 0.1910 0.024 Uiso 1 1 calc R . .
H2B H -0.0132 -1.2264 0.2052 0.024 Uiso 1 1 calc R . .
C3 C 0.0501(3) -1.2640(5) 0.3213(4) 0.0180(12) Uani 1 1 d . . .
H3A H 0.0702 -1.3308 0.3493 0.022 Uiso 1 1 calc R . .
H3B H 0.0209 -1.2340 0.3616 0.022 Uiso 1 1 calc R . .
C4 C 0.1046(3) -1.1832(5) 0.3139(4) 0.0194(12) Uani 1 1 d . . .
H4A H 0.1290 -1.1674 0.3744 0.023 Uiso 1 1 calc R . .
H4B H 0.0851 -1.1149 0.2880 0.023 Uiso 1 1 calc R . .
C5 C 0.2285(3) -1.1377(4) 0.2614(4) 0.0146(11) Uani 1 1 d . . .
H5A H 0.2526 -1.1465 0.3231 0.018 Uiso 1 1 calc R . .
H5B H 0.2599 -1.1523 0.2192 0.018 Uiso 1 1 calc R . .
C6 C 0.2042(3) -1.0210(4) 0.2489(4) 0.0147(11) Uani 1 1 d . . .
H6A H 0.1840 -0.9989 0.3015 0.018 Uiso 1 1 calc R . .
H6B H 0.1699 -1.0164 0.1950 0.018 Uiso 1 1 calc R . .
C7 C 0.2612(3) -0.9433(4) 0.2381(4) 0.0158(11) Uani 1 1 d . . .
H7A H 0.3020 -0.9666 0.2774 0.019 Uiso 1 1 calc R . .
H7B H 0.2696 -0.9446 0.1752 0.019 Uiso 1 1 calc R . .
C8 C 0.2432(3) -0.8294(4) 0.2630(4) 0.0151(11) Uani 1 1 d . . .
H8A H 0.2500 -0.8232 0.3292 0.018 Uiso 1 1 calc R . .
H8B H 0.1957 -0.8176 0.2411 0.018 Uiso 1 1 calc R . .
C9 C 0.3738(3) -0.7668(5) 0.2544(4) 0.0215(13) Uani 1 1 d . . .
H9A H 0.3825 -0.7732 0.3206 0.026 Uiso 1 1 calc R . .
H9B H 0.3811 -0.8382 0.2283 0.026 Uiso 1 1 calc R . .
C10 C 0.4206(3) -0.6828(6) 0.2229(5) 0.0288(15) Uani 1 1 d . . .
H10A H 0.4142 -0.6819 0.1565 0.035 Uiso 1 1 calc R . .
H10B H 0.4093 -0.6103 0.2436 0.035 Uiso 1 1 calc R . .
C11 C 0.4925(3) -0.7071(6) 0.2587(5) 0.0314(16) Uani 1 1 d . . .
H11A H 0.4986 -0.7097 0.3251 0.038 Uiso 1 1 calc R . .
H11B H 0.5040 -0.7789 0.2370 0.038 Uiso 1 1 calc R . .
C12 C 0.5389(4) -0.6234(7) 0.2299(5) 0.0385(19) Uani 1 1 d . . .
H12A H 0.5286 -0.5524 0.2527 0.058 Uiso 1 1 calc R . .
H12B H 0.5336 -0.6211 0.1642 0.058 Uiso 1 1 calc R . .
H12C H 0.5846 -0.6425 0.2541 0.058 Uiso 1 1 calc R . .
C13 C 0.0876(3) -1.0660(5) 0.5316(5) 0.0255(14) Uani 1 1 d . . .
H13A H 0.0501 -1.0634 0.4827 0.038 Uiso 1 1 calc R . .
H13B H 0.0720 -1.0536 0.5889 0.038 Uiso 1 1 calc R . .
H13C H 0.1087 -1.1370 0.5325 0.038 Uiso 1 1 calc R . .
C14 C 0.1372(3) -0.9792(5) 0.5172(4) 0.0209(13) Uani 1 1 d . . .
H14A H 0.1506 -0.9894 0.4575 0.025 Uiso 1 1 calc R . .
H14B H 0.1771 -0.9873 0.5631 0.025 Uiso 1 1 calc R . .
C15 C 0.1096(3) -0.8660(4) 0.5230(4) 0.0179(12) Uani 1 1 d . . .
H15A H 0.1020 -0.8519 0.5852 0.021 Uiso 1 1 calc R . .
H15B H 0.0667 -0.8605 0.4829 0.021 Uiso 1 1 calc R . .
C16 C 0.1572(3) -0.7808(5) 0.4958(4) 0.0193(12) Uani 1 1 d . . .
H16A H 0.1526 -0.7792 0.4295 0.023 Uiso 1 1 calc R . .
H16B H 0.2030 -0.8030 0.5193 0.023 Uiso 1 1 calc R . .
C17 C 0.0571(3) -0.6219(5) 0.4918(4) 0.0155(11) Uani 1 1 d . . .
H17A H 0.0496 -0.6321 0.4259 0.019 Uiso 1 1 calc R . .
H17B H 0.0296 -0.6751 0.5182 0.019 Uiso 1 1 calc R . .
C18 C 0.0368(3) -0.5087(5) 0.5138(4) 0.0154(11) Uani 1 1 d . . .
H18A H 0.0612 -0.4558 0.4824 0.018 Uiso 1 1 calc R . .
H18B H 0.0486 -0.4962 0.5792 0.018 Uiso 1 1 calc R . .
C19 C 0.4923(3) -0.4728(5) 0.4554(4) 0.0208(13) Uani 1 1 d . . .
H19A H 0.4551 -0.5109 0.4186 0.025 Uiso 1 1 calc R . .
H19B H 0.5311 -0.4782 0.4240 0.025 Uiso 1 1 calc R . .
C20 C 0.4738(3) -0.3522(5) 0.4633(4) 0.0193(12) Uani 1 1 d . . .
H20A H 0.4652 -0.3198 0.4026 0.023 Uiso 1 1 calc R . .
H20B H 0.5116 -0.3134 0.4982 0.023 Uiso 1 1 calc R . .
C21 C 0.3770(3) -0.1990(4) 0.4823(4) 0.0188(12) Uani 1 1 d . . .
H21A H 0.3773 -0.1930 0.4169 0.023 Uiso 1 1 calc R . .
H21B H 0.3311 -0.1869 0.4928 0.023 Uiso 1 1 calc R . .
C22 C 0.4209(3) -0.1095(5) 0.5300(4) 0.0207(13) Uani 1 1 d . . .
H22A H 0.4197 -0.1128 0.5953 0.025 Uiso 1 1 calc R . .
H22B H 0.4671 -0.1212 0.5206 0.025 Uiso 1 1 calc R . .
C23 C 0.3977(3) 0.0018(5) 0.4941(5) 0.0266(14) Uani 1 1 d . . .
H23A H 0.4272 0.0572 0.5260 0.032 Uiso 1 1 calc R . .
H23B H 0.4019 0.0056 0.4297 0.032 Uiso 1 1 calc R . .
C24 C 0.3265(3) 0.0290(5) 0.5044(5) 0.0293(15) Uani 1 1 d . . .
H24A H 0.3198 0.0151 0.5663 0.044 Uiso 1 1 calc R . .
H24B H 0.2961 -0.0159 0.4633 0.044 Uiso 1 1 calc R . .
H24C H 0.3178 0.1054 0.4900 0.044 Uiso 1 1 calc R . .
Cu1 Cu 0.27213(4) -0.57740(6) 0.30699(5) 0.01766(15) Uani 1 1 d . . .
Cu2 Cu 0.20474(3) -0.54310(6) 0.44932(5) 0.01606(15) Uani 1 1 d . . .
Cu3 Cu 0.20910(4) -0.38584(6) 0.31922(5) 0.01652(15) Uani 1 1 d . . .
Cu4 Cu 0.31701(3) -0.43295(6) 0.43725(5) 0.01673(15) Uani 1 1 d . . .
I1 I 0.138898(18) -0.56512(3) 0.28204(2) 0.01580(8) Uani 1 1 d . . .
I2 I 0.323783(18) -0.64044(3) 0.47680(3) 0.01551(8) Uani 1 1 d . . .
I3 I 0.212893(18) -0.33875(3) 0.49677(2) 0.01503(8) Uani 1 1 d . . .
I4 I 0.326974(19) -0.39541(3) 0.26329(3) 0.01633(9) Uani 1 1 d . . .
S1 S 0.16181(7) -1.23662(11) 0.24265(9) 0.0137(3) Uani 1 1 d . . .
S2 S 0.29002(7) -0.72331(11) 0.21834(10) 0.0162(3) Uani 1 1 d . . .
S3 S 0.14394(7) -0.64497(11) 0.53579(9) 0.0139(3) Uani 1 1 d . . .
S4 S 0.40134(7) -0.33511(11) 0.51778(10) 0.0159(3) Uani 1 1 d . . .

loop_
_atom_site_aniso_label
_atom_site_aniso_U_11
_atom_site_aniso_U_22
_atom_site_aniso_U_33
_atom_site_aniso_U_23
_atom_site_aniso_U_13
_atom_site_aniso_U_12
C1 0.019(3) 0.039(4) 0.027(3) -0.002(3) -0.003(3) -0.011(3)
C2 0.017(3) 0.024(3) 0.019(3) 0.003(2) 0.005(2) -0.002(2)
C3 0.014(3) 0.015(3) 0.026(3) 0.000(2) 0.009(2) 0.001(2)
C4 0.020(3) 0.014(3) 0.025(3) -0.003(2) 0.009(3) -0.004(2)
C5 0.013(3) 0.011(3) 0.020(3) 0.002(2) 0.004(2) -0.002(2)
C6 0.017(3) 0.008(2) 0.020(3) -0.002(2) 0.007(2) -0.001(2)
C7 0.018(3) 0.012(3) 0.019(3) 0.001(2) 0.005(2) 0.000(2)
C8 0.017(3) 0.009(2) 0.021(3) 0.000(2) 0.006(2) -0.001(2)
C9 0.023(3) 0.016(3) 0.028(3) -0.003(3) 0.010(3) 0.000(2)
C10 0.020(3) 0.031(4) 0.036(4) 0.003(3) 0.005(3) 0.004(3)
C11 0.021(3) 0.038(4) 0.034(4) 0.004(3) 0.004(3) -0.003(3)
C12 0.026(4) 0.054(5) 0.039(4) -0.005(4) 0.018(3) -0.012(3)
C13 0.038(4) 0.010(3) 0.033(4) 0.002(3) 0.017(3) 0.000(3)
C14 0.025(3) 0.016(3) 0.024(3) 0.000(2) 0.011(3) 0.001(2)
C15 0.018(3) 0.014(3) 0.024(3) 0.002(2) 0.011(2) 0.001(2)
C16 0.020(3) 0.016(3) 0.023(3) -0.001(2) 0.008(2) 0.004(2)
C17 0.010(3) 0.016(3) 0.021(3) 0.000(2) 0.004(2) -0.003(2)
C18 0.016(3) 0.015(3) 0.015(3) 0.001(2) 0.002(2) 0.006(2)
C19 0.011(3) 0.023(3) 0.029(3) -0.002(3) 0.006(2) 0.002(2)
C20 0.013(3) 0.012(3) 0.033(3) 0.000(2) 0.006(2) 0.003(2)
C21 0.017(3) 0.010(3) 0.029(3) -0.005(2) 0.003(2) 0.000(2)
C22 0.015(3) 0.014(3) 0.034(3) -0.009(3) 0.006(3) -0.005(2)
C23 0.036(4) 0.015(3) 0.032(4) -0.003(3) 0.014(3) -0.005(3)
C24 0.030(4) 0.019(3) 0.039(4) 0.001(3) 0.010(3) 0.005(3)
Cu1 0.0215(4) 0.0107(3) 0.0221(4) -0.0027(3) 0.0074(3) -0.0012(3)
Cu2 0.0156(3) 0.0132(3) 0.0199(4) 0.0011(3) 0.0048(3) -0.0025(3)
Cu3 0.0191(4) 0.0100(3) 0.0210(4) 0.0024(3) 0.0048(3) 0.0010(3)
Cu4 0.0148(3) 0.0123(3) 0.0231(4) -0.0015(3) 0.0032(3) -0.0017(3)
I1 0.01802(18) 0.01261(17) 0.01644(18) -0.00030(14) 0.00168(14) -0.00236(14)
I2 0.01458(18) 0.01149(16) 0.02076(18) 0.00213(14) 0.00373(14) 0.00082(13)
I3 0.01548(18) 0.01341(17) 0.01684(18) -0.00193(14) 0.00453(14) 0.00004(13)
I4 0.01989(19) 0.01125(17) 0.01991(18) 0.00022(14) 0.00953(15) -0.00151(14)
S1 0.0163(7) 0.0093(6) 0.0162(6) 0.0004(5) 0.0045(5) -0.0010(5)
S2 0.0202(7) 0.0103(6) 0.0196(7) -0.0009(5) 0.0080(6) -0.0009(5)
S3 0.0137(7) 0.0130(6) 0.0151(6) 0.0010(5) 0.0028(5) 0.0001(5)
S4 0.0127(6) 0.0131(6) 0.0219(7) -0.0009(6) 0.0024(5) 0.0010(5)

loop_
_atom_type_symbol
_atom_type_description
_atom_type_scat_dispersion_real
_atom_type_scat_dispersion_imag
_atom_type_scat_source
C C 0.0033 0.0016 'International Tables Vol C Tables 4.2.6.8 and 6.1.1.4'
H H 0.0000 0.0000 'International Tables Vol C Tables 4.2.6.8 and 6.1.1.4'
Cu Cu 0.3201 1.2651 'International Tables Vol C Tables 4.2.6.8 and 6.1.1.4'
I I -0.4742 1.8119 'International Tables Vol C Tables 4.2.6.8 and 6.1.1.4'
S S 0.1246 0.1234 'International Tables Vol C Tables 4.2.6.8 and 6.1.1.4'

loop_
_geom_angle_atom_site_label_1
_geom_angle_atom_site_label_2
_geom_angle_atom_site_label_3
_geom_angle
_geom_angle_site_symmetry_1
_geom_angle_site_symmetry_3
_geom_angle_publ_flag
C2 C1 H1A 109.5 . . ?
C2 C1 H1B 109.5 . . ?
H1A C1 H1B 109.5 . . ?
C2 C1 H1C 109.5 . . ?
H1A C1 H1C 109.5 . . ?
H1B C1 H1C 109.5 . . ?
C3 C2 C1 112.5(5) . . ?
C3 C2 H2A 109.1 . . ?
C1 C2 H2A 109.1 . . ?
C3 C2 H2B 109.1 . . ?
C1 C2 H2B 109.1 . . ?
H2A C2 H2B 107.8 . . ?
C2 C3 C4 114.0(5) . . ?
C2 C3 H3A 108.7 . . ?
C4 C3 H3A 108.7 . . ?
C2 C3 H3B 108.7 . . ?
C4 C3 H3B 108.7 . . ?
H3A C3 H3B 107.6 . . ?
C3 C4 S1 110.5(4) . . ?
C3 C4 H4A 109.5 . . ?
S1 C4 H4A 109.5 . . ?
C3 C4 H4B 109.5 . . ?
S1 C4 H4B 109.5 . . ?
H4A C4 H4B 108.1 . . ?
C6 C5 S1 113.2(4) . . ?
C6 C5 H5A 108.9 . . ?
S1 C5 H5A 108.9 . . ?
C6 C5 H5B 108.9 . . ?
S1 C5 H5B 108.9 . . ?
H5A C5 H5B 107.8 . . ?
C5 C6 C7 111.4(5) . . ?
C5 C6 H6A 109.3 . . ?
C7 C6 H6A 109.3 . . ?
C5 C6 H6B 109.3 . . ?
C7 C6 H6B 109.3 . . ?
H6A C6 H6B 108.0 . . ?
C8 C7 C6 109.6(4) . . ?
C8 C7 H7A 109.8 . . ?
C6 C7 H7A 109.8 . . ?
C8 C7 H7B 109.8 . . ?
C6 C7 H7B 109.8 . . ?
H7A C7 H7B 108.2 . . ?
C7 C8 S2 114.6(4) . . ?
C7 C8 H8A 108.6 . . ?
S2 C8 H8A 108.6 . . ?
C7 C8 H8B 108.6 . . ?
S2 C8 H8B 108.6 . . ?
H8A C8 H8B 107.6 . . ?
C10 C9 S2 108.4(4) . . ?
C10 C9 H9A 110.0 . . ?
S2 C9 H9A 110.0 . . ?
C10 C9 H9B 110.0 . . ?
S2 C9 H9B 110.0 . . ?
H9A C9 H9B 108.4 . . ?
C11 C10 C9 111.9(6) . . ?
C11 C10 H10A 109.2 . . ?
C9 C10 H10A 109.2 . . ?
C11 C10 H10B 109.2 . . ?
C9 C10 H10B 109.2 . . ?
H10A C10 H10B 107.9 . . ?
C12 C11 C10 112.4(6) . . ?
C12 C11 H11A 109.1 . . ?
C10 C11 H11A 109.1 . . ?
C12 C11 H11B 109.1 . . ?
C10 C11 H11B 109.1 . . ?
H11A C11 H11B 107.9 . . ?
C11 C12 H12A 109.5 . . ?
C11 C12 H12B 109.5 . . ?
H12A C12 H12B 109.5 . . ?
C11 C12 H12C 109.5 . . ?
H12A C12 H12C 109.5 . . ?
H12B C12 H12C 109.5 . . ?
C14 C13 H13A 109.5 . . ?
C14 C13 H13B 109.5 . . ?
H13A C13 H13B 109.5 . . ?
C14 C13 H13C 109.5 . . ?
H13A C13 H13C 109.5 . . ?
H13B C13 H13C 109.5 . . ?
C13 C14 C15 112.4(5) . . ?
C13 C14 H14A 109.1 . . ?
C15 C14 H14A 109.1 . . ?
C13 C14 H14B 109.1 . . ?
C15 C14 H14B 109.1 . . ?
H14A C14 H14B 107.9 . . ?
C14 C15 C16 111.2(5) . . ?
C14 C15 H15A 109.4 . . ?
C16 C15 H15A 109.4 . . ?
C14 C15 H15B 109.4 . . ?
C16 C15 H15B 109.4 . . ?
H15A C15 H15B 108.0 . . ?
C15 C16 S3 114.4(4) . . ?
C15 C16 H16A 108.7 . . ?
S3 C16 H16A 108.7 . . ?
C15 C16 H16B 108.7 . . ?
S3 C16 H16B 108.7 . . ?
H16A C16 H16B 107.6 . . ?
C18 C17 S3 110.6(4) . . ?
C18 C17 H17A 109.5 . . ?
S3 C17 H17A 109.5 . . ?
C18 C17 H17B 109.5 . . ?
S3 C17 H17B 109.5 . . ?
H17A C17 H17B 108.1 . . ?
C17 C18 C18 111.5(6) . 3_546 ?
C17 C18 H18A 109.3 . . ?
C18 C18 H18A 109.3 3_546 . ?
C17 C18 H18B 109.3 . . ?
C18 C18 H18B 109.3 3_546 . ?
H18A C18 H18B 108.0 . . ?
C19 C19 C20 112.6(7) 3_646 . ?
C19 C19 H19A 109.1 3_646 . ?
C20 C19 H19A 109.1 . . ?
C19 C19 H19B 109.1 3_646 . ?
C20 C19 H19B 109.1 . . ?
H19A C19 H19B 107.8 . . ?
C19 C20 S4 111.9(4) . . ?
C19 C20 H20A 109.2 . . ?
S4 C20 H20A 109.2 . . ?
C19 C20 H20B 109.2 . . ?
S4 C20 H20B 109.2 . . ?
H20A C20 H20B 107.9 . . ?
C22 C21 S4 114.7(4) . . ?
C22 C21 H21A 108.6 . . ?
S4 C21 H21A 108.6 . . ?
C22 C21 H21B 108.6 . . ?
S4 C21 H21B 108.6 . . ?
H21A C21 H21B 107.6 . . ?
C23 C22 C21 110.9(5) . . ?
C23 C22 H22A 109.5 . . ?
C21 C22 H22A 109.5 . . ?
C23 C22 H22B 109.5 . . ?
C21 C22 H22B 109.5 . . ?
H22A C22 H22B 108.0 . . ?
C24 C23 C22 114.4(5) . . ?
C24 C23 H23A 108.7 . . ?
C22 C23 H23A 108.7 . . ?
C24 C23 H23B 108.7 . . ?
C22 C23 H23B 108.7 . . ?
H23A C23 H23B 107.6 . . ?
C23 C24 H24A 109.5 . . ?
C23 C24 H24B 109.5 . . ?
H24A C24 H24B 109.5 . . ?
C23 C24 H24C 109.5 . . ?
H24A C24 H24C 109.5 . . ?
H24B C24 H24C 109.5 . . ?
S2 Cu1 I4 114.20(4) . . ?
S2 Cu1 I1 102.21(5) . . ?
I4 Cu1 I1 112.13(3) . . ?
S2 Cu1 Cu4 150.35(5) . . ?
I4 Cu1 Cu4 60.58(2) . . ?
I1 Cu1 Cu4 106.59(3) . . ?
S2 Cu1 Cu3 147.22(5) . . ?
I4 Cu1 Cu3 59.95(2) . . ?
I1 Cu1 Cu3 58.68(2) . . ?
Cu4 Cu1 Cu3 59.11(3) . . ?
S2 Cu1 I2 104.22(5) . . ?
I4 Cu1 I2 111.06(3) . . ?
I1 Cu1 I2 112.52(3) . . ?
Cu4 Cu1 I2 58.02(2) . . ?
Cu3 Cu1 I2 107.76(3) . . ?
S2 Cu1 Cu2 135.55(5) . . ?
I4 Cu1 Cu2 110.24(3) . . ?
I1 Cu1 Cu2 58.81(2) . . ?
Cu4 Cu1 Cu2 59.30(3) . . ?
Cu3 Cu1 Cu2 60.84(3) . . ?
I2 Cu1 Cu2 58.84(2) . . ?
S3 Cu2 I3 112.88(4) . . ?
S3 Cu2 I1 103.76(4) . . ?
I3 Cu2 I1 110.80(3) . . ?
S3 Cu2 I2 102.94(4) . . ?
I3 Cu2 I2 111.78(3) . . ?
I1 Cu2 I2 114.21(3) . . ?
S3 Cu2 Cu4 148.38(5) . . ?
I3 Cu2 Cu4 60.94(2) . . ?
I1 Cu2 Cu4 107.26(3) . . ?
I2 Cu2 Cu4 58.43(2) . . ?
S3 Cu2 Cu1 137.15(5) . . ?
I3 Cu2 Cu1 109.97(3) . . ?
I1 Cu2 Cu1 59.54(2) . . ?
I2 Cu2 Cu1 59.99(2) . . ?
Cu4 Cu2 Cu1 59.42(3) . . ?
S3 Cu2 Cu3 149.37(5) . . ?
I3 Cu2 Cu3 60.59(2) . . ?
I1 Cu2 Cu3 58.25(2) . . ?
I2 Cu2 Cu3 107.12(3) . . ?
Cu4 Cu2 Cu3 58.49(3) . . ?
Cu1 Cu2 Cu3 58.90(3) . . ?
S1 Cu3 I1 113.04(5) 1_565 . ?
S1 Cu3 Cu4 138.16(5) 1_565 . ?
I1 Cu3 Cu4 108.80(3) . . ?
S1 Cu3 I4 101.93(4) 1_565 . ?
I1 Cu3 I4 112.43(3) . . ?
Cu4 Cu3 I4 60.53(2) . . ?
S1 Cu3 Cu1 146.11(5) 1_565 . ?
I1 Cu3 Cu1 60.32(2) . . ?
Cu4 Cu3 Cu1 60.22(3) . . ?
I4 Cu3 Cu1 58.65(2) . . ?
S1 Cu3 I3 105.35(4) 1_565 . ?
I1 Cu3 I3 108.49(3) . . ?
Cu4 Cu3 I3 60.03(2) . . ?
I4 Cu3 I3 115.35(3) . . ?
Cu1 Cu3 I3 108.15(3) . . ?
S1 Cu3 Cu2 148.99(5) 1_565 . ?
I1 Cu3 Cu2 59.13(2) . . ?
Cu4 Cu3 Cu2 59.46(3) . . ?
I4 Cu3 Cu2 108.71(3) . . ?
Cu1 Cu3 Cu2 60.27(3) . . ?
I3 Cu3 Cu2 57.03(2) . . ?
S4 Cu4 I2 112.68(5) . . ?
S4 Cu4 Cu3 135.39(5) . . ?
I2 Cu4 Cu3 111.81(3) . . ?
S4 Cu4 I4 104.93(4) . . ?
I2 Cu4 I4 112.20(3) . . ?
Cu3 Cu4 I4 59.82(2) . . ?
S4 Cu4 I3 99.50(4) . . ?
I2 Cu4 I3 111.21(3) . . ?
Cu3 Cu4 I3 60.91(2) . . ?
I4 Cu4 I3 115.50(3) . . ?
S4 Cu4 Cu2 143.94(5) . . ?
I2 Cu4 Cu2 60.59(2) . . ?
Cu3 Cu4 Cu2 62.05(3) . . ?
I4 Cu4 Cu2 110.22(3) . . ?
I3 Cu4 Cu2 58.11(2) . . ?
S4 Cu4 Cu1 150.93(5) . . ?
I2 Cu4 Cu1 61.35(2) . . ?
Cu3 Cu4 Cu1 60.67(3) . . ?
I4 Cu4 Cu1 58.58(2) . . ?
I3 Cu4 Cu1 109.19(3) . . ?
Cu2 Cu4 Cu1 61.28(3) . . ?
Cu3 I1 Cu2 62.62(2) . . ?
Cu3 I1 Cu1 61.01(2) . . ?
Cu2 I1 Cu1 61.65(2) . . ?
Cu4 I2 Cu2 60.98(2) . . ?
Cu4 I2 Cu1 60.64(2) . . ?
Cu2 I2 Cu1 61.17(2) . . ?
Cu2 I3 Cu4 60.95(2) . . ?
Cu2 I3 Cu3 62.37(2) . . ?
Cu4 I3 Cu3 59.06(2) . . ?
Cu1 I4 Cu3 61.39(2) . . ?
Cu1 I4 Cu4 60.84(2) . . ?
Cu3 I4 Cu4 59.65(2) . . ?
C5 S1 C4 101.5(3) . . ?
C5 S1 Cu3 102.33(19) . 1_545 ?
C4 S1 Cu3 104.7(2) . 1_545 ?
C9 S2 C8 101.9(3) . . ?
C9 S2 Cu1 106.8(2) . . ?
C8 S2 Cu1 102.14(19) . . ?
C16 S3 C17 102.2(3) . . ?
C16 S3 Cu2 101.29(19) . . ?
C17 S3 Cu2 106.92(19) . . ?
C21 S4 C20 100.5(3) . . ?
C21 S4 Cu4 100.6(2) . . ?
C20 S4 Cu4 107.5(2) . . ?

loop_
_geom_bond_atom_site_label_1
_geom_bond_atom_site_label_2
_geom_bond_distance
_geom_bond_site_symmetry_2
_geom_bond_publ_flag
C1 C2 1.521(8) . ?
C1 H1A 0.9800 . ?
C1 H1B 0.9800 . ?
C1 H1C 0.9800 . ?
C2 C3 1.516(8) . ?
C2 H2A 0.9900 . ?
C2 H2B 0.9900 . ?
C3 C4 1.518(8) . ?
C3 H3A 0.9900 . ?
C3 H3B 0.9900 . ?
C4 S1 1.833(6) . ?
C4 H4A 0.9900 . ?
C4 H4B 0.9900 . ?
C5 C6 1.532(7) . ?
C5 S1 1.825(6) . ?
C5 H5A 0.9900 . ?
C5 H5B 0.9900 . ?
C6 C7 1.543(7) . ?
C6 H6A 0.9900 . ?
C6 H6B 0.9900 . ?
C7 C8 1.521(7) . ?
C7 H7A 0.9900 . ?
C7 H7B 0.9900 . ?
C8 S2 1.818(6) . ?
C8 H8A 0.9900 . ?
C8 H8B 0.9900 . ?
C9 C10 1.539(9) . ?
C9 S2 1.803(6) . ?
C9 H9A 0.9900 . ?
C9 H9B 0.9900 . ?
C10 C11 1.521(9) . ?
C10 H10A 0.9900 . ?
C10 H10B 0.9900 . ?
C11 C12 1.517(9) . ?
C11 H11A 0.9900 . ?
C11 H11B 0.9900 . ?
C12 H12A 0.9800 . ?
C12 H12B 0.9800 . ?
C12 H12C 0.9800 . ?
C13 C14 1.519(8) . ?
C13 H13A 0.9800 . ?
C13 H13B 0.9800 . ?
C13 H13C 0.9800 . ?
C14 C15 1.520(8) . ?
C14 H14A 0.9900 . ?
C14 H14B 0.9900 . ?
C15 C16 1.536(8) . ?
C15 H15A 0.9900 . ?
C15 H15B 0.9900 . ?
C16 S3 1.823(6) . ?
C16 H16A 0.9900 . ?
C16 H16B 0.9900 . ?
C17 C18 1.515(8) . ?
C17 S3 1.825(6) . ?
C17 H17A 0.9900 . ?
C17 H17B 0.9900 . ?
C18 C18 1.517(11) 3_546 ?
C18 H18A 0.9900 . ?
C18 H18B 0.9900 . ?
C19 C19 1.495(12) 3_646 ?
C19 C20 1.551(8) . ?
C19 H19A 0.9900 . ?
C19 H19B 0.9900 . ?
C20 S4 1.820(6) . ?
C20 H20A 0.9900 . ?
C20 H20B 0.9900 . ?
C21 C22 1.535(8) . ?
C21 S4 1.816(6) . ?
C21 H21A 0.9900 . ?
C21 H21B 0.9900 . ?
C22 C23 1.531(9) . ?
C22 H22A 0.9900 . ?
C22 H22B 0.9900 . ?
C23 C24 1.530(9) . ?
C23 H23A 0.9900 . ?
C23 H23B 0.9900 . ?
C24 H24A 0.9800 . ?
C24 H24B 0.9800 . ?
C24 H24C 0.9800 . ?
Cu1 S2 2.3119(15) . ?
Cu1 I4 2.6488(8) . ?
Cu1 I1 2.7045(8) . ?
Cu1 Cu4 2.7107(10) . ?
Cu1 Cu3 2.7228(10) . ?
Cu1 I2 2.7293(8) . ?
Cu1 Cu2 2.7614(10) . ?
Cu2 S3 2.3146(15) . ?
Cu2 I3 2.6296(8) . ?
Cu2 I1 2.6842(8) . ?
Cu2 I2 2.6971(8) . ?
Cu2 Cu4 2.7074(10) . ?
Cu2 Cu3 2.7769(10) . ?
Cu3 S1 2.3119(15) 1_565 ?
Cu3 I1 2.6593(8) . ?
Cu3 Cu4 2.6801(10) . ?
Cu3 I4 2.6847(8) . ?
Cu3 I3 2.7305(8) . ?
Cu4 S4 2.2988(16) . ?
Cu4 I2 2.6381(8) . ?
Cu4 I4 2.7039(8) . ?
Cu4 I3 2.7070(8) . ?
S1 Cu3 2.3119(15) 1_545 ?

loop_
_geom_torsion_atom_site_label_1
_geom_torsion_atom_site_label_2
_geom_torsion_atom_site_label_3
_geom_torsion_atom_site_label_4
_geom_torsion
_geom_torsion_site_symmetry_1
_geom_torsion_site_symmetry_2
_geom_torsion_site_symmetry_3
_geom_torsion_site_symmetry_4
_geom_torsion_publ_flag
C1 C2 C3 C4 177.8(5) . . . . ?
C2 C3 C4 S1 -60.3(6) . . . . ?
S1 C5 C6 C7 -163.6(4) . . . . ?
C5 C6 C7 C8 -157.5(5) . . . . ?
C6 C7 C8 S2 -159.7(4) . . . . ?
S2 C9 C10 C11 174.2(5) . . . . ?
C9 C10 C11 C12 -178.7(6) . . . . ?
C13 C14 C15 C16 -172.4(5) . . . . ?
C14 C15 C16 S3 -160.0(4) . . . . ?
S3 C17 C18 C18 -174.3(5) . . . 3_546 ?
C19 C19 C20 S4 -60.3(7) 3_646 . . . ?
S4 C21 C22 C23 178.6(4) . . . . ?
C21 C22 C23 C24 58.8(7) . . . . ?
S2 Cu1 Cu2 S3 2.11(11) . . . . ?
I4 Cu1 Cu2 S3 -178.95(6) . . . . ?
I1 Cu1 Cu2 S3 76.80(7) . . . . ?
Cu4 Cu1 Cu2 S3 -144.82(7) . . . . ?
Cu3 Cu1 Cu2 S3 145.82(7) . . . . ?
I2 Cu1 Cu2 S3 -75.97(7) . . . . ?
S2 Cu1 Cu2 I3 -177.67(7) . . . . ?
I4 Cu1 Cu2 I3 1.27(4) . . . . ?
I1 Cu1 Cu2 I3 -102.98(3) . . . . ?
Cu4 Cu1 Cu2 I3 35.40(3) . . . . ?
Cu3 Cu1 Cu2 I3 -33.96(3) . . . . ?
I2 Cu1 Cu2 I3 104.25(3) . . . . ?
S2 Cu1 Cu2 I1 -74.69(7) . . . . ?
I4 Cu1 Cu2 I1 104.24(3) . . . . ?
Cu4 Cu1 Cu2 I1 138.38(3) . . . . ?
Cu3 Cu1 Cu2 I1 69.02(2) . . . . ?
I2 Cu1 Cu2 I1 -152.77(3) . . . . ?
S2 Cu1 Cu2 I2 78.08(7) . . . . ?
I4 Cu1 Cu2 I2 -102.98(3) . . . . ?
I1 Cu1 Cu2 I2 152.77(3) . . . . ?
Cu4 Cu1 Cu2 I2 -68.85(2) . . . . ?
Cu3 Cu1 Cu2 I2 -138.21(3) . . . . ?
S2 Cu1 Cu2 Cu4 146.93(8) . . . . ?
I4 Cu1 Cu2 Cu4 -34.13(3) . . . . ?
I1 Cu1 Cu2 Cu4 -138.38(3) . . . . ?
Cu3 Cu1 Cu2 Cu4 -69.36(3) . . . . ?
I2 Cu1 Cu2 Cu4 68.85(2) . . . . ?
S2 Cu1 Cu2 Cu3 -143.71(8) . . . . ?
I4 Cu1 Cu2 Cu3 35.23(3) . . . . ?
I1 Cu1 Cu2 Cu3 -69.02(2) . . . . ?
Cu4 Cu1 Cu2 Cu3 69.36(3) . . . . ?
I2 Cu1 Cu2 Cu3 138.21(3) . . . . ?
S2 Cu1 Cu3 S1 -26.85(14) . . . 1_565 ?
I4 Cu1 Cu3 S1 61.80(8) . . . 1_565 ?
I1 Cu1 Cu3 S1 -87.67(9) . . . 1_565 ?
Cu4 Cu1 Cu3 S1 133.43(9) . . . 1_565 ?
I2 Cu1 Cu3 S1 166.32(8) . . . 1_565 ?
Cu2 Cu1 Cu3 S1 -156.90(9) . . . 1_565 ?
S2 Cu1 Cu3 I1 60.82(9) . . . . ?
I4 Cu1 Cu3 I1 149.47(3) . . . . ?
Cu4 Cu1 Cu3 I1 -138.90(3) . . . . ?
I2 Cu1 Cu3 I1 -106.01(3) . . . . ?
Cu2 Cu1 Cu3 I1 -69.23(2) . . . . ?
S2 Cu1 Cu3 Cu4 -160.28(9) . . . . ?
I4 Cu1 Cu3 Cu4 -71.63(2) . . . . ?
I1 Cu1 Cu3 Cu4 138.90(3) . . . . ?
I2 Cu1 Cu3 Cu4 32.89(3) . . . . ?
Cu2 Cu1 Cu3 Cu4 69.67(3) . . . . ?
S2 Cu1 Cu3 I4 -88.65(9) . . . . ?
I1 Cu1 Cu3 I4 -149.47(3) . . . . ?
Cu4 Cu1 Cu3 I4 71.63(2) . . . . ?
I2 Cu1 Cu3 I4 104.52(3) . . . . ?
Cu2 Cu1 Cu3 I4 141.30(3) . . . . ?
S2 Cu1 Cu3 I3 162.20(8) . . . . ?
I4 Cu1 Cu3 I3 -109.15(3) . . . . ?
I1 Cu1 Cu3 I3 101.38(3) . . . . ?
Cu4 Cu1 Cu3 I3 -37.52(3) . . . . ?
I2 Cu1 Cu3 I3 -4.63(4) . . . . ?
Cu2 Cu1 Cu3 I3 32.15(3) . . . . ?
S2 Cu1 Cu3 Cu2 130.05(9) . . . . ?
I4 Cu1 Cu3 Cu2 -141.30(3) . . . . ?
I1 Cu1 Cu3 Cu2 69.23(2) . . . . ?
Cu4 Cu1 Cu3 Cu2 -69.67(3) . . . . ?
I2 Cu1 Cu3 Cu2 -36.78(3) . . . . ?
S3 Cu2 Cu3 S1 23.45(15) . . . 1_565 ?
I3 Cu2 Cu3 S1 -62.20(9) . . . 1_565 ?
I1 Cu2 Cu3 S1 83.71(9) . . . 1_565 ?
I2 Cu2 Cu3 S1 -167.99(9) . . . 1_565 ?
Cu4 Cu2 Cu3 S1 -134.22(10) . . . 1_565 ?
Cu1 Cu2 Cu3 S1 154.87(10) . . . 1_565 ?
S3 Cu2 Cu3 I1 -60.27(9) . . . . ?
I3 Cu2 Cu3 I1 -145.91(3) . . . . ?
I2 Cu2 Cu3 I1 108.30(3) . . . . ?
Cu4 Cu2 Cu3 I1 142.06(3) . . . . ?
Cu1 Cu2 Cu3 I1 71.16(3) . . . . ?
S3 Cu2 Cu3 Cu4 157.67(10) . . . . ?
I3 Cu2 Cu3 Cu4 72.03(2) . . . . ?
I1 Cu2 Cu3 Cu4 -142.06(3) . . . . ?
I2 Cu2 Cu3 Cu4 -33.76(3) . . . . ?
Cu1 Cu2 Cu3 Cu4 -70.91(3) . . . . ?
S3 Cu2 Cu3 I4 -165.74(9) . . . . ?
I3 Cu2 Cu3 I4 108.62(3) . . . . ?
I1 Cu2 Cu3 I4 -105.48(3) . . . . ?
I2 Cu2 Cu3 I4 2.82(4) . . . . ?
Cu4 Cu2 Cu3 I4 36.59(3) . . . . ?
Cu1 Cu2 Cu3 I4 -34.32(3) . . . . ?
S3 Cu2 Cu3 Cu1 -131.43(10) . . . . ?
I3 Cu2 Cu3 Cu1 142.93(3) . . . . ?
I1 Cu2 Cu3 Cu1 -71.16(3) . . . . ?
I2 Cu2 Cu3 Cu1 37.14(3) . . . . ?
Cu4 Cu2 Cu3 Cu1 70.91(3) . . . . ?
S3 Cu2 Cu3 I3 85.64(9) . . . . ?
I1 Cu2 Cu3 I3 145.91(3) . . . . ?
I2 Cu2 Cu3 I3 -105.79(3) . . . . ?
Cu4 Cu2 Cu3 I3 -72.03(2) . . . . ?
Cu1 Cu2 Cu3 I3 -142.93(3) . . . . ?
S1 Cu3 Cu4 S4 6.47(11) 1_565 . . . ?
I1 Cu3 Cu4 S4 -173.81(6) . . . . ?
I4 Cu3 Cu4 S4 80.50(7) . . . . ?
Cu1 Cu3 Cu4 S4 149.09(7) . . . . ?
I3 Cu3 Cu4 S4 -72.83(7) . . . . ?
Cu2 Cu3 Cu4 S4 -139.93(7) . . . . ?
S1 Cu3 Cu4 I2 -177.81(6) 1_565 . . . ?
I1 Cu3 Cu4 I2 1.92(4) . . . . ?
I4 Cu3 Cu4 I2 -103.78(3) . . . . ?
Cu1 Cu3 Cu4 I2 -35.19(3) . . . . ?
I3 Cu3 Cu4 I2 102.90(3) . . . . ?
Cu2 Cu3 Cu4 I2 35.80(3) . . . . ?
S1 Cu3 Cu4 I4 -74.03(7) 1_565 . . . ?
I1 Cu3 Cu4 I4 105.69(3) . . . . ?
Cu1 Cu3 Cu4 I4 68.59(2) . . . . ?
I3 Cu3 Cu4 I4 -153.33(3) . . . . ?
Cu2 Cu3 Cu4 I4 139.57(3) . . . . ?
S1 Cu3 Cu4 I3 79.29(7) 1_565 . . . ?
I1 Cu3 Cu4 I3 -100.98(3) . . . . ?
I4 Cu3 Cu4 I3 153.33(3) . . . . ?
Cu1 Cu3 Cu4 I3 -138.09(3) . . . . ?
Cu2 Cu3 Cu4 I3 -67.10(2) . . . . ?
S1 Cu3 Cu4 Cu2 146.39(7) 1_565 . . . ?
I1 Cu3 Cu4 Cu2 -33.88(3) . . . . ?
I4 Cu3 Cu4 Cu2 -139.57(3) . . . . ?
Cu1 Cu3 Cu4 Cu2 -70.98(3) . . . . ?
I3 Cu3 Cu4 Cu2 67.10(2) . . . . ?
S1 Cu3 Cu4 Cu1 -142.62(7) 1_565 . . . ?
I1 Cu3 Cu4 Cu1 37.11(3) . . . . ?
I4 Cu3 Cu4 Cu1 -68.59(2) . . . . ?
I3 Cu3 Cu4 Cu1 138.09(3) . . . . ?
Cu2 Cu3 Cu4 Cu1 70.98(3) . . . . ?
S3 Cu2 Cu4 S4 -28.50(14) . . . . ?
I3 Cu2 Cu4 S4 58.39(8) . . . . ?
I1 Cu2 Cu4 S4 163.02(8) . . . . ?
I2 Cu2 Cu4 S4 -88.73(8) . . . . ?
Cu1 Cu2 Cu4 S4 -160.14(9) . . . . ?
Cu3 Cu2 Cu4 S4 129.83(8) . . . . ?
S3 Cu2 Cu4 I2 60.23(9) . . . . ?
I3 Cu2 Cu4 I2 147.12(3) . . . . ?
I1 Cu2 Cu4 I2 -108.24(3) . . . . ?
Cu1 Cu2 Cu4 I2 -71.41(2) . . . . ?
Cu3 Cu2 Cu4 I2 -141.44(3) . . . . ?
S3 Cu2 Cu4 Cu3 -158.33(10) . . . . ?
I3 Cu2 Cu4 Cu3 -71.45(2) . . . . ?
I1 Cu2 Cu4 Cu3 33.19(3) . . . . ?
I2 Cu2 Cu4 Cu3 141.44(3) . . . . ?
Cu1 Cu2 Cu4 Cu3 70.03(3) . . . . ?
S3 Cu2 Cu4 I4 164.99(8) . . . . ?
I3 Cu2 Cu4 I4 -108.13(3) . . . . ?
I1 Cu2 Cu4 I4 -3.49(4) . . . . ?
I2 Cu2 Cu4 I4 104.75(3) . . . . ?
Cu1 Cu2 Cu4 I4 33.34(3) . . . . ?
Cu3 Cu2 Cu4 I4 -36.68(3) . . . . ?
S3 Cu2 Cu4 I3 -86.88(9) . . . . ?
I1 Cu2 Cu4 I3 104.64(3) . . . . ?
I2 Cu2 Cu4 I3 -147.12(3) . . . . ?
Cu1 Cu2 Cu4 I3 141.47(3) . . . . ?
Cu3 Cu2 Cu4 I3 71.45(2) . . . . ?
S3 Cu2 Cu4 Cu1 131.64(10) . . . . ?
I3 Cu2 Cu4 Cu1 -141.47(3) . . . . ?
I1 Cu2 Cu4 Cu1 -36.84(3) . . . . ?
I2 Cu2 Cu4 Cu1 71.41(2) . . . . ?
Cu3 Cu2 Cu4 Cu1 -70.03(3) . . . . ?
S2 Cu1 Cu4 S4 26.26(16) . . . . ?
I4 Cu1 Cu4 S4 -61.49(10) . . . . ?
I1 Cu1 Cu4 S4 -167.94(10) . . . . ?
Cu3 Cu1 Cu4 S4 -132.07(11) . . . . ?
I2 Cu1 Cu4 S4 85.50(10) . . . . ?
Cu2 Cu1 Cu4 S4 155.70(11) . . . . ?
S2 Cu1 Cu4 I2 -59.23(10) . . . . ?
I4 Cu1 Cu4 I2 -146.98(3) . . . . ?
I1 Cu1 Cu4 I2 106.56(3) . . . . ?
Cu3 Cu1 Cu4 I2 142.43(3) . . . . ?
Cu2 Cu1 Cu4 I2 70.20(2) . . . . ?
S2 Cu1 Cu4 Cu3 158.33(10) . . . . ?
I4 Cu1 Cu4 Cu3 70.58(2) . . . . ?
I1 Cu1 Cu4 Cu3 -35.87(3) . . . . ?
I2 Cu1 Cu4 Cu3 -142.43(3) . . . . ?
Cu2 Cu1 Cu4 Cu3 -72.23(3) . . . . ?
S2 Cu1 Cu4 I4 87.75(10) . . . . ?
I1 Cu1 Cu4 I4 -106.45(3) . . . . ?
Cu3 Cu1 Cu4 I4 -70.58(2) . . . . ?
I2 Cu1 Cu4 I4 146.98(3) . . . . ?
Cu2 Cu1 Cu4 I4 -142.81(3) . . . . ?
S2 Cu1 Cu4 I3 -163.49(9) . . . . ?
I4 Cu1 Cu4 I3 108.76(3) . . . . ?
I1 Cu1 Cu4 I3 2.31(4) . . . . ?
Cu3 Cu1 Cu4 I3 38.18(3) . . . . ?
I2 Cu1 Cu4 I3 -104.26(3) . . . . ?
Cu2 Cu1 Cu4 I3 -34.06(3) . . . . ?
S2 Cu1 Cu4 Cu2 -129.44(10) . . . . ?
I4 Cu1 Cu4 Cu2 142.81(3) . . . . ?
I1 Cu1 Cu4 Cu2 36.36(3) . . . . ?
Cu3 Cu1 Cu4 Cu2 72.23(3) . . . . ?
I2 Cu1 Cu4 Cu2 -70.20(2) . . . . ?
S1 Cu3 I1 Cu2 -146.19(5) 1_565 . . . ?
Cu4 Cu3 I1 Cu2 34.01(3) . . . . ?
I4 Cu3 I1 Cu2 99.07(3) . . . . ?
Cu1 Cu3 I1 Cu2 71.07(3) . . . . ?
I3 Cu3 I1 Cu2 -29.73(2) . . . . ?
S1 Cu3 I1 Cu1 142.74(5) 1_565 . . . ?
Cu4 Cu3 I1 Cu1 -37.06(3) . . . . ?
I4 Cu3 I1 Cu1 27.99(3) . . . . ?
I3 Cu3 I1 Cu1 -100.80(3) . . . . ?
Cu2 Cu3 I1 Cu1 -71.07(3) . . . . ?
S3 Cu2 I1 Cu3 152.90(5) . . . . ?
I3 Cu2 I1 Cu3 31.49(3) . . . . ?
I2 Cu2 I1 Cu3 -95.82(3) . . . . ?
Cu4 Cu2 I1 Cu3 -33.29(3) . . . . ?
Cu1 Cu2 I1 Cu3 -70.07(3) . . . . ?
S3 Cu2 I1 Cu1 -137.03(5) . . . . ?
I3 Cu2 I1 Cu1 101.56(3) . . . . ?
I2 Cu2 I1 Cu1 -25.75(3) . . . . ?
Cu4 Cu2 I1 Cu1 36.78(3) . . . . ?
Cu3 Cu2 I1 Cu1 70.07(3) . . . . ?
S2 Cu1 I1 Cu3 -151.07(5) . . . . ?
I4 Cu1 I1 Cu3 -28.34(3) . . . . ?
Cu4 Cu1 I1 Cu3 36.06(3) . . . . ?
I2 Cu1 I1 Cu3 97.71(3) . . . . ?
Cu2 Cu1 I1 Cu3 72.64(3) . . . . ?
S2 Cu1 I1 Cu2 136.29(5) . . . . ?
I4 Cu1 I1 Cu2 -100.98(3) . . . . ?
Cu4 Cu1 I1 Cu2 -36.58(3) . . . . ?
Cu3 Cu1 I1 Cu2 -72.64(3) . . . . ?
I2 Cu1 I1 Cu2 25.08(3) . . . . ?
S4 Cu4 I2 Cu2 140.37(5) . . . . ?
Cu3 Cu4 I2 Cu2 -36.38(3) . . . . ?
I4 Cu4 I2 Cu2 -101.45(3) . . . . ?
I3 Cu4 I2 Cu2 29.63(3) . . . . ?
Cu1 Cu4 I2 Cu2 -71.31(3) . . . . ?
S4 Cu4 I2 Cu1 -148.33(5) . . . . ?
Cu3 Cu4 I2 Cu1 34.92(3) . . . . ?
I4 Cu4 I2 Cu1 -30.14(3) . . . . ?
I3 Cu4 I2 Cu1 100.94(3) . . . . ?
Cu2 Cu4 I2 Cu1 71.31(3) . . . . ?
S3 Cu2 I2 Cu4 -152.16(5) . . . . ?
I3 Cu2 I2 Cu4 -30.73(3) . . . . ?
I1 Cu2 I2 Cu4 96.07(3) . . . . ?
Cu1 Cu2 I2 Cu4 70.45(3) . . . . ?
Cu3 Cu2 I2 Cu4 33.79(3) . . . . ?
S3 Cu2 I2 Cu1 137.39(5) . . . . ?
I3 Cu2 I2 Cu1 -101.18(3) . . . . ?
I1 Cu2 I2 Cu1 25.62(3) . . . . ?
Cu4 Cu2 I2 Cu1 -70.45(3) . . . . ?
Cu3 Cu2 I2 Cu1 -36.66(3) . . . . ?
S2 Cu1 I2 Cu4 153.99(5) . . . . ?
I4 Cu1 I2 Cu4 30.57(3) . . . . ?
I1 Cu1 I2 Cu4 -96.06(3) . . . . ?
Cu3 Cu1 I2 Cu4 -33.32(3) . . . . ?
Cu2 Cu1 I2 Cu4 -70.99(3) . . . . ?
S2 Cu1 I2 Cu2 -135.02(5) . . . . ?
I4 Cu1 I2 Cu2 101.56(3) . . . . ?
I1 Cu1 I2 Cu2 -25.07(3) . . . . ?
Cu4 Cu1 I2 Cu2 70.99(3) . . . . ?
Cu3 Cu1 I2 Cu2 37.66(3) . . . . ?
S3 Cu2 I3 Cu4 145.37(5) . . . . ?
I1 Cu2 I3 Cu4 -98.75(3) . . . . ?
I2 Cu2 I3 Cu4 29.88(3) . . . . ?
Cu1 Cu2 I3 Cu4 -34.79(3) . . . . ?
Cu3 Cu2 I3 Cu4 -68.09(3) . . . . ?
S3 Cu2 I3 Cu3 -146.53(5) . . . . ?
I1 Cu2 I3 Cu3 -30.65(3) . . . . ?
I2 Cu2 I3 Cu3 97.97(3) . . . . ?
Cu4 Cu2 I3 Cu3 68.09(3) . . . . ?
Cu1 Cu2 I3 Cu3 33.31(3) . . . . ?
S4 Cu4 I3 Cu2 -149.45(5) . . . . ?
I2 Cu4 I3 Cu2 -30.48(3) . . . . ?
Cu3 Cu4 I3 Cu2 73.41(3) . . . . ?
I4 Cu4 I3 Cu2 98.88(3) . . . . ?
Cu1 Cu4 I3 Cu2 35.34(3) . . . . ?
S4 Cu4 I3 Cu3 137.14(5) . . . . ?
I2 Cu4 I3 Cu3 -103.90(3) . . . . ?
I4 Cu4 I3 Cu3 25.46(3) . . . . ?
Cu2 Cu4 I3 Cu3 -73.41(3) . . . . ?
Cu1 Cu4 I3 Cu3 -38.07(3) . . . . ?
S1 Cu3 I3 Cu2 151.80(5) 1_565 . . . ?
I1 Cu3 I3 Cu2 30.48(3) . . . . ?
Cu4 Cu3 I3 Cu2 -71.02(3) . . . . ?
I4 Cu3 I3 Cu2 -96.65(3) . . . . ?
Cu1 Cu3 I3 Cu2 -33.42(3) . . . . ?
S1 Cu3 I3 Cu4 -137.18(5) 1_565 . . . ?
I1 Cu3 I3 Cu4 101.50(3) . . . . ?
I4 Cu3 I3 Cu4 -25.62(3) . . . . ?
Cu1 Cu3 I3 Cu4 37.60(3) . . . . ?
Cu2 Cu3 I3 Cu4 71.02(3) . . . . ?
S2 Cu1 I4 Cu3 143.60(6) . . . . ?
I1 Cu1 I4 Cu3 27.93(3) . . . . ?
Cu4 Cu1 I4 Cu3 -69.22(3) . . . . ?
I2 Cu1 I4 Cu3 -98.91(3) . . . . ?
Cu2 Cu1 I4 Cu3 -35.59(3) . . . . ?
S2 Cu1 I4 Cu4 -147.18(6) . . . . ?
I1 Cu1 I4 Cu4 97.16(3) . . . . ?
Cu3 Cu1 I4 Cu4 69.22(3) . . . . ?
I2 Cu1 I4 Cu4 -29.69(3) . . . . ?
Cu2 Cu1 I4 Cu4 33.64(3) . . . . ?
S1 Cu3 I4 Cu1 -149.85(5) 1_565 . . . ?
I1 Cu3 I4 Cu1 -28.52(3) . . . . ?
Cu4 Cu3 I4 Cu1 71.11(3) . . . . ?
I3 Cu3 I4 Cu1 96.60(3) . . . . ?
Cu2 Cu3 I4 Cu1 34.98(3) . . . . ?
S1 Cu3 I4 Cu4 139.04(5) 1_565 . . . ?
I1 Cu3 I4 Cu4 -99.63(3) . . . . ?
Cu1 Cu3 I4 Cu4 -71.11(3) . . . . ?
I3 Cu3 I4 Cu4 25.49(3) . . . . ?
Cu2 Cu3 I4 Cu4 -36.13(3) . . . . ?
S4 Cu4 I4 Cu1 153.77(5) . . . . ?
I2 Cu4 I4 Cu1 31.09(3) . . . . ?
Cu3 Cu4 I4 Cu1 -72.02(3) . . . . ?
I3 Cu4 I4 Cu1 -97.78(3) . . . . ?
Cu2 Cu4 I4 Cu1 -34.39(3) . . . . ?
S4 Cu4 I4 Cu3 -134.21(5) . . . . ?
I2 Cu4 I4 Cu3 103.11(3) . . . . ?
I3 Cu4 I4 Cu3 -25.76(3) . . . . ?
Cu2 Cu4 I4 Cu3 37.62(3) . . . . ?
Cu1 Cu4 I4 Cu3 72.02(3) . . . . ?
C6 C5 S1 C4 -50.5(5) . . . . ?
C6 C5 S1 Cu3 -158.5(4) . . . 1_545 ?
C3 C4 S1 C5 -170.2(4) . . . . ?
C3 C4 S1 Cu3 -64.1(4) . . . 1_545 ?
C10 C9 S2 C8 -178.9(4) . . . . ?
C10 C9 S2 Cu1 -72.1(5) . . . . ?
C7 C8 S2 C9 -52.2(5) . . . . ?
C7 C8 S2 Cu1 -162.5(4) . . . . ?
I4 Cu1 S2 C9 76.0(2) . . . . ?
I1 Cu1 S2 C9 -162.7(2) . . . . ?
Cu4 Cu1 S2 C9 3.4(2) . . . . ?
Cu3 Cu1 S2 C9 147.6(2) . . . . ?
I2 Cu1 S2 C9 -45.3(2) . . . . ?
Cu2 Cu1 S2 C9 -105.1(2) . . . . ?
I4 Cu1 S2 C8 -177.4(2) . . . . ?
I1 Cu1 S2 C8 -56.1(2) . . . . ?
Cu4 Cu1 S2 C8 110.0(2) . . . . ?
Cu3 Cu1 S2 C8 -105.8(2) . . . . ?
I2 Cu1 S2 C8 61.2(2) . . . . ?
Cu2 Cu1 S2 C8 1.5(2) . . . . ?
C15 C16 S3 C17 -55.3(5) . . . . ?
C15 C16 S3 Cu2 -165.5(4) . . . . ?
C18 C17 S3 C16 -176.9(4) . . . . ?
C18 C17 S3 Cu2 -70.9(4) . . . . ?
I3 Cu2 S3 C16 -173.0(2) . . . . ?
I1 Cu2 S3 C16 67.0(2) . . . . ?
I2 Cu2 S3 C16 -52.3(2) . . . . ?
Cu4 Cu2 S3 C16 -101.7(2) . . . . ?
Cu1 Cu2 S3 C16 7.2(2) . . . . ?
Cu3 Cu2 S3 C16 116.5(2) . . . . ?
I3 Cu2 S3 C17 80.3(2) . . . . ?
I1 Cu2 S3 C17 -39.7(2) . . . . ?
I2 Cu2 S3 C17 -158.97(19) . . . . ?
Cu4 Cu2 S3 C17 151.7(2) . . . . ?
Cu1 Cu2 S3 C17 -99.4(2) . . . . ?
Cu3 Cu2 S3 C17 9.8(2) . . . . ?
C22 C21 S4 C20 -74.3(5) . . . . ?
C22 C21 S4 Cu4 175.5(4) . . . . ?
C19 C20 S4 C21 -161.2(4) . . . . ?
C19 C20 S4 Cu4 -56.5(5) . . . . ?
I2 Cu4 S4 C21 -174.9(2) . . . . ?
Cu3 Cu4 S4 C21 0.8(2) . . . . ?
I4 Cu4 S4 C21 62.8(2) . . . . ?
I3 Cu4 S4 C21 -57.0(2) . . . . ?
Cu2 Cu4 S4 C21 -104.1(2) . . . . ?
Cu1 Cu4 S4 C21 113.7(2) . . . . ?
I2 Cu4 S4 C20 80.5(2) . . . . ?
Cu3 Cu4 S4 C20 -103.8(2) . . . . ?
I4 Cu4 S4 C20 -41.9(2) . . . . ?
I3 Cu4 S4 C20 -161.6(2) . . . . ?
Cu2 Cu4 S4 C20 151.2(2) . . . . ?
Cu1 Cu4 S4 C20 9.0(2) . . . . ?
